data_7047154
loop_
_publ_author_name
'Kuhlmann, Lisa'
'Methling, Rafael'
'Simon, Jasmin'
'Neumann, Beate'
'Stammler, Hans-Georg'
'Strassert, Cristian A.'
'Mitzel, Norbert W.'

_publ_section_title
;
 Fluorescent phenoxy benzoxazole complexes of zirconium and hafnium:
 synthesis, structure and photo-physical behaviour.
;
_journal_issue 32
_journal_name_full 'Dalton transactions (Cambridge, England : 2003)'
_journal_page_first 11245
_journal_page_last 11252
_journal_paper_doi 10.1039/c8dt01757c
_journal_volume 47
_journal_year 2018
_chemical_formula_moiety 'C52 H32 N4 O8 Zr'
_chemical_formula_sum 'C52 H32 N4 O8 Zr'
_chemical_formula_weight 932.03
_space_group_crystal_system monoclinic
_space_group_IT_number 15
_space_group_name_Hall '-C 2yc'
_space_group_name_H-M_alt 'C 1 2/c 1'
_symmetry_space_group_name_Hall '-C 2yc'
_symmetry_space_group_name_H-M 'C 1 2/c 1'
_atom_sites_solution_hydrogens geom
_atom_sites_solution_primary direct
_audit_creation_date 2016-02-23
_audit_creation_method
;
  Olex2 1.2-ac2
  (compiled 2012.03.27 svn.r2268, GUI svn.r4156)
;
_audit_update_record
;
2018-01-11 deposited with the CCDC.
2018-07-26 downloaded from the CCDC.
;
_cell_angle_alpha 90
_cell_angle_beta 101.3990(10)
_cell_angle_gamma 90
_cell_formula_units_Z 4
_cell_length_a 16.7490(2)
_cell_length_b 14.56752(12)
_cell_length_c 16.85932(16)
_cell_measurement_reflns_used 23857
_cell_measurement_temperature 100.01(10)
_cell_measurement_theta_max 72.2110
_cell_measurement_theta_min 4.0250
_cell_volume 4032.39(7)
_computing_cell_refinement 'CrysAlisPro 1.171.38.41 (Rigaku OD, 2015)'
_computing_data_collection 'CrysAlisPro 1.171.38.41 (Rigaku OD, 2015)'
_computing_data_reduction 'CrysAlisPro 1.171.38.41 (Rigaku OD, 2015)'
_computing_molecular_graphics
;
O. V. Dolomanov, L. J. Bourhis, R. J. Gildea, J. A. K. Howard and H. Puschmann,
OLEX2: a complete structure solution, refinement and analysis program.
J. Appl. Cryst. (2009). 42, 339-341.
;
_computing_publication_material
;
O. V. Dolomanov, L. J. Bourhis, R. J. Gildea, J. A. K. Howard and H. Puschmann,
OLEX2: a complete structure solution, refinement and analysis program.
J. Appl. Cryst. (2009). 42, 339-341.
;
_computing_structure_refinement
;
SHELXL, G.M. Sheldrick, Acta Cryst.
(2008). A64, 112-122
;
_computing_structure_solution
;
SHELXS, G.M. Sheldrick, Acta Cryst.
(2008). A64, 112-122
;
_diffrn_ambient_environment N~2~
_diffrn_ambient_temperature 100.01(10)
_diffrn_detector 'CCD plate'
_diffrn_detector_area_resol_mean 5.3114
_diffrn_detector_type Atlas
_diffrn_measured_fraction_theta_full 1.0000
_diffrn_measured_fraction_theta_max 0.9993
_diffrn_measurement_details
;
List of Runs (angles in degrees, time in seconds):

  # Type    Start    End  Width  t~exp~   \w     \q     \k     \f   Frames
#--------------------------------------------------------------------------
  1  \w      6.00  31.00   1.00   20.00    --   38.00  82.00 -41.63   25
  2  \w    -53.00 -13.00   1.00   20.00    --  -38.50 -57.00-180.00   40
  3  \w    -37.00 -12.00   1.00   20.00    --  -38.50 -77.00-180.00   25
  4  \w   -109.00 -20.00   1.00   20.00    --  -38.50 -38.00  60.00   89
  5  \w   -106.00 -13.00   1.00   20.00    --  -38.50 -57.00 -30.00   93
  6  \w    -75.00 -43.00   1.00   20.00    --  -38.50 -77.00-180.00   32
  7  \w   -109.00 -78.00   1.00   20.00    --  -38.50 -77.00-180.00   31
  8  \w     32.00  97.00   1.00   20.00    --   43.45-137.00  12.00   65
  9  \w     23.00  84.00   1.00   20.00    --   43.45-125.00-120.00   61
 10  \w    -25.00  72.00   1.00   20.00    --   43.45 -77.00  30.00   97
 11  \w     14.00  39.00   1.00   20.00    --   46.00  83.00-113.75   25
 12  \w     19.00  46.00   1.00   20.00    --   50.00  80.00  82.99   27
 13  \w     18.00  43.00   1.00   20.00    --   50.00  82.00 146.08   25
 14  \w     19.00  44.00   1.00   20.00    --   50.00  81.00-166.78   25
 15  \w     18.00  44.00   1.00   20.00    --   50.00  82.00 -11.59   26
 16  \w     32.00  59.00   1.00   20.00    --   62.00  76.00 120.42   27
 17  \w     94.00 125.00   1.00   20.00    --   62.00  76.00 120.42   31
 18  \w     36.00  67.00   1.00   20.00    --   66.00  75.00  19.17   31
 19  \w     36.00  63.00   1.00   20.00    --   66.00  75.00 -94.50   27
 20  \w    111.00 137.00   1.00   20.00    --   66.00  77.00  68.44   26
 21  \w    107.00 137.00   1.00   20.00    --   66.00  75.00  19.17   30
 22  \w     36.00 115.00   1.00   20.00    --   66.00  76.00 -63.16   79
 23  \w     36.00  64.00   1.00   20.00    --   66.00  77.00  68.44   28
 24  \w     39.00  65.00   1.00   20.00    --   66.00  66.00  -8.30   26
 25  \w     37.00  65.00   1.00   20.00    --   66.00  75.00-135.37   28
 26  \w     37.00  68.00   1.00   20.00    --   66.00  75.00-170.64   31
 27  \w     38.00  65.00   1.00   20.00    --   66.00  75.00 152.94   27
 28  \w     97.00 135.00   1.00   20.00    --   66.00  66.00  -8.30   38
 29  \w     49.00  79.00   1.00   63.00    --   78.00  75.00 113.99   30
 30  \w     49.00  75.00   1.00   63.00    --   78.00  72.00  -6.99   26
 31  \w     61.00  88.00   1.00   63.00    --   86.00  60.00 176.76   27
 32  \w     57.00  85.00   1.00   63.00    --   86.00  74.00   4.26   28
 33  \w     65.00 158.00   1.00   63.00    --   90.00  56.00 -95.18   93
 34  \w     64.00  90.00   1.00   63.00    --   90.00  60.00  79.58   26
 35  \w     66.00 120.00   1.00   63.00    --   94.00  68.00 140.50   54
 36  \w     67.00  94.00   1.00   63.00    --   94.00  70.00 178.21   27
 37  \w     67.00  95.00   1.00   63.00    --   94.00  63.00  90.00   28
 38  \w     72.00  97.00   1.00   63.00    --   98.00  65.00 155.48   25
 39  \w     50.00 132.00   1.00   63.00    --  111.00 -45.00 150.00   82
 40  \w     87.00 114.00   1.00   63.00    --  111.00  61.00-150.00   27
 41  \w     31.00  77.00   1.00   63.00    --  111.00 -94.00 -30.00   46
 42  \w     65.00 106.00   1.00   63.00    --  111.00 -94.00-150.00   41
 43  \w     31.00  89.00   1.00   63.00    --  111.00 -94.00-180.00   58
 44  \w     85.00 120.00   1.00   63.00    --  111.00  61.00 -60.00   35
 45  \w     85.00 119.00   1.00   63.00    --  111.00  61.00 -90.00   34
 46  \w    116.00 168.00   1.00   63.00    --  111.00  77.00   0.00   52
 47  \w     81.00 107.00   1.00   63.00    --  111.00  77.00   0.00   26
 48  \w    116.00 150.00   1.00   63.00    --  111.00  77.00  90.00   34
 49  \w     81.00 107.00   1.00   63.00    --  111.00  77.00  90.00   26
 50  \w     81.00 164.00   1.00   63.00    --  111.00  77.00 -30.00   83
 51  \w     81.00 150.00   1.00   63.00    --  111.00  77.00 -60.00   69
 52  \w     86.00 113.00   1.00   63.00    --  111.00  61.00  30.00   27
 53  \w    129.00 178.00   1.00   63.00    --  111.00  74.00-154.63   49
 54  \w     82.00 159.00   1.00   63.00    --  111.00  77.00  30.00   77
 55  \w     81.00 178.00   1.00   63.00    --  111.00  77.00 150.00   97
 56  \w     83.00 108.00   1.00   63.00    --  111.00  74.00-154.63   25
 57  \w     85.00 164.00   1.00   63.00    --  111.00  61.00-120.00   79
 58  \w     83.00 173.00   1.00   63.00    --  111.00  77.00  60.00   90
 59  \w    112.00 152.00   1.00   63.00    --  111.00  77.00-180.00   40
 60  \w     81.00 107.00   1.00   63.00    --  111.00  77.00-180.00   26
 61  \w     64.00 122.00   1.00   63.00    --  111.00-125.00 -30.00   58
 62  \w     81.00 176.00   1.00   63.00    --  111.00  77.00 -90.00   95
 63  \w     88.00 171.00   1.00   63.00    --  111.00  61.00 120.00   83
 64  \w     32.00  86.00   1.00   63.00    --  111.00 -94.00 120.00   54
 65  \w     40.00 104.00   1.00   63.00    --  111.00 -94.00   0.00   64
 66  \w     83.00 110.00   1.00   63.00    --  111.00  77.00-120.00   27
 67  \w     72.00 120.00   1.00   63.00    --  111.00-125.00-180.00   48
 68  \w     33.00 103.00   1.00   63.00    --  111.00 -94.00  60.00   70
;
_diffrn_measurement_device 'four-circle diffractometer'
_diffrn_measurement_device_type 'SuperNova, Dual, Cu at zero, Atlas'
_diffrn_measurement_method '\w scans'
_diffrn_orient_matrix_type 'CrysAlisPro convention (1999,Acta A55,543-557)'
_diffrn_orient_matrix_UB_11 -0.0091478000
_diffrn_orient_matrix_UB_12 0.0688806000
_diffrn_orient_matrix_UB_13 0.0669601000
_diffrn_orient_matrix_UB_21 0.0338363000
_diffrn_orient_matrix_UB_22 -0.0720951000
_diffrn_orient_matrix_UB_23 0.0648178000
_diffrn_orient_matrix_UB_31 0.0870164000
_diffrn_orient_matrix_UB_32 0.0352585000
_diffrn_orient_matrix_UB_33 0.0016963000
_diffrn_radiation_monochromator mirror
_diffrn_radiation_probe x-ray
_diffrn_radiation_type 'Cu K\a'
_diffrn_radiation_wavelength 1.54184
_diffrn_reflns_av_R_equivalents 0.0320
_diffrn_reflns_av_unetI/netI 0.0141
_diffrn_reflns_Laue_measured_fraction_full 1.000
_diffrn_reflns_Laue_measured_fraction_max 1.000
_diffrn_reflns_limit_h_max 20
_diffrn_reflns_limit_h_min -19
_diffrn_reflns_limit_k_max 18
_diffrn_reflns_limit_k_min -18
_diffrn_reflns_limit_l_max 20
_diffrn_reflns_limit_l_min -20
_diffrn_reflns_number 40278
_diffrn_reflns_point_group_measured_fraction_full 1.000
_diffrn_reflns_point_group_measured_fraction_max 1.000
_diffrn_reflns_theta_full 67.684
_diffrn_reflns_theta_max 72.348
_diffrn_reflns_theta_min 4.057
_diffrn_source 'micro-focus sealed X-ray tube'
_diffrn_source_type 'SuperNova (Cu) X-ray Source'
_exptl_absorpt_coefficient_mu 2.789
_exptl_absorpt_correction_T_max 0.962
_exptl_absorpt_correction_T_min 0.857
_exptl_absorpt_correction_type gaussian
_exptl_absorpt_process_details
;
CrysAlisPro 1.171.38.41 (Rigaku Oxford Diffraction, 2015)
Numerical absorption correction based on gaussian integration over
            a multifaceted crystal model
Empirical absorption correction using spherical harmonics,
 implemented in SCALE3 ABSPACK scaling algorithm.
;
_exptl_crystal_colour 'clear colourless'
_exptl_crystal_colour_lustre clear
_exptl_crystal_colour_primary colourless
_exptl_crystal_density_diffrn 1.535
_exptl_crystal_description fragment
_exptl_crystal_F_000 1904
_exptl_crystal_size_max 0.102
_exptl_crystal_size_mid 0.05
_exptl_crystal_size_min 0.019
_refine_diff_density_max 0.197
_refine_diff_density_min -0.390
_refine_diff_density_rms 0.037
_refine_ls_extinction_method none
_refine_ls_goodness_of_fit_ref 1.114
_refine_ls_hydrogen_treatment constr
_refine_ls_matrix_type full
_refine_ls_number_parameters 564
_refine_ls_number_reflns 3988
_refine_ls_number_restraints 0
_refine_ls_restrained_S_all 1.114
_refine_ls_R_factor_all 0.0221
_refine_ls_R_factor_gt 0.0207
_refine_ls_shift/su_max 0.002
_refine_ls_shift/su_mean 0.000
_refine_ls_structure_factor_coef Fsqd
_refine_ls_weighting_details 'w=1/[\s^2^(Fo^2^)+(0.0187P)^2^+3.7676P] where P=(Fo^2^+2Fc^2^)/3'
_refine_ls_weighting_scheme calc
_refine_ls_wR_factor_gt 0.0499
_refine_ls_wR_factor_ref 0.0505
_reflns_Friedel_coverage 0.000
_reflns_number_gt 3824
_reflns_number_total 3988
_reflns_threshold_expression 'I > 2\s(I)'
_cod_data_source_file c8dt01757c2.cif
_cod_data_source_block compound7
_cod_depositor_comments 'Adding full bibliography for 7047149--7047158.cif.'
_cod_original_cell_volume 4032.40(7)
_cod_database_code 7047154
_chemical_oxdiff_formula 'C52 H32 N4 O8 Zr'
_reflns_odcompleteness_completeness 100.00
_reflns_odcompleteness_iscentric 1
_reflns_odcompleteness_theta 66.97
_olex2_date_sample_data_collection 2016-02-19
_olex2_submission_special_instructions 'No special instructions were received'
_oxdiff_exptl_absorpt_empirical_details
;
Empirical correction (ABSPACK) includes:
- Absorption correction using spherical harmonics
- Frame scaling
- Detector area scaling
;
_oxdiff_exptl_absorpt_empirical_full_max 1.125
_oxdiff_exptl_absorpt_empirical_full_min 0.756
_shelx_space_group_comment
;
The symmetry employed for this shelxl refinement is uniquely defined
by the following loop, which should always be used as a source of
symmetry information in preference to the above space-group names.
They are only intended as comments.
;
_shelxl_version_number 2014-3

loop_
_space_group_symop_operation_xyz
'x, y, z'
'-x, y, -z+1/2'
'x+1/2, y+1/2, z'
'-x+1/2, y+1/2, -z+1/2'
'-x, -y, -z'
'x, -y, z-1/2'
'-x+1/2, -y+1/2, -z'
'x+1/2, -y+1/2, z-1/2'

loop_
_atom_site_label
_atom_site_type_symbol
_atom_site_fract_x
_atom_site_fract_y
_atom_site_fract_z
_atom_site_U_iso_or_equiv
_atom_site_adp_type
_atom_site_occupancy
_atom_site_site_symmetry_order
_atom_site_calc_flag
_atom_site_refinement_flags_posn
_atom_site_refinement_flags_adp
_atom_site_refinement_flags_occupancy
_atom_site_disorder_assembly
_atom_site_disorder_group
Zr1 Zr 0.5000 0.65105(2) 0.2500 0.02099(6) Uani 1 2 d S T P . .
O1A O 0.45558(11) 0.68367(13) 0.34839(11) 0.0234(4) Uani 0.5 1 d . . P A -1
C1A C 0.4761(3) 0.6884(3) 0.4289(3) 0.0202(9) Uani 0.5 1 d . . P A -1
C2A C 0.4362(9) 0.7521(10) 0.4713(6) 0.023(2) Uani 0.5 1 d . . P A -1
H2A H 0.3970 0.7912 0.4426 0.028 Uiso 0.5 1 calc R U P A -1
C3A C 0.4545(3) 0.7568(3) 0.5536(3) 0.0293(8) Uani 0.5 1 d . . P A -1
H3A H 0.4261 0.7972 0.5805 0.035 Uiso 0.5 1 calc R U P A -1
C4A C 0.5159(6) 0.7011(4) 0.5982(5) 0.0327(14) Uani 0.5 1 d . . P A -1
H4A H 0.5293 0.7055 0.6543 0.039 Uiso 0.5 1 calc R U P A -1
C5A C 0.5556(3) 0.6404(4) 0.5579(3) 0.0307(11) Uani 0.5 1 d . . P A -1
H5A H 0.5958 0.6030 0.5873 0.037 Uiso 0.5 1 calc R U P A -1
C6A C 0.5375(2) 0.6329(2) 0.4735(2) 0.0242(6) Uani 0.5 1 d . . P A -1
C7A C 0.5807(4) 0.5617(3) 0.4304(4) 0.0188(7) Uani 0.5 1 d . . P A -1
O2A O 0.62967(12) 0.50538(13) 0.47971(12) 0.0276(4) Uani 0.5 1 d . . P A -1
C8A C 0.6570(3) 0.4490(3) 0.4256(3) 0.0280(9) Uani 0.5 1 d . . P A -1
C9A C 0.7107(16) 0.3757(17) 0.4430(18) 0.035(3) Uani 0.5 1 d . . P A -1
H9A H 0.7346 0.3592 0.4957 0.042 Uiso 0.5 1 calc R U P A -1
C10A C 0.7261(3) 0.3287(4) 0.3757(5) 0.0392(15) Uani 0.5 1 d . . P A -1
H10A H 0.7623 0.2796 0.3831 0.047 Uiso 0.5 1 calc R U P A -1
C11A C 0.6882(3) 0.3537(3) 0.2967(4) 0.0364(8) Uani 0.5 1 d . . P A -1
H11A H 0.6996 0.3201 0.2534 0.044 Uiso 0.5 1 calc R U P A -1
C12A C 0.6343(5) 0.4269(5) 0.2811(4) 0.0289(13) Uani 0.5 1 d . . P A -1
H12A H 0.6097 0.4427 0.2285 0.035 Uiso 0.5 1 calc R U P A -1
C13A C 0.6179(7) 0.4775(7) 0.3494(4) 0.0235(15) Uani 0.5 1 d . . P A -1
N1A N 0.57204(14) 0.55319(16) 0.35429(14) 0.0225(5) Uani 0.5 1 d . . P A -1
O3A O 0.48610(12) 0.78273(12) 0.19844(11) 0.0223(4) Uani 0.5 1 d . . P A -1
C14A C 0.4382(5) 0.8338(5) 0.1431(4) 0.0214(10) Uani 0.5 1 d . . P A -1
C15A C 0.4697(5) 0.9136(5) 0.1159(4) 0.0253(14) Uani 0.5 1 d . . P A -1
H15A H 0.5222 0.9324 0.1390 0.030 Uiso 0.5 1 calc R U P A -1
C16A C 0.4236(5) 0.9652(3) 0.0548(4) 0.0338(14) Uani 0.5 1 d . . P A -1
H16A H 0.4455 1.0184 0.0373 0.041 Uiso 0.5 1 calc R U P A -1
C17A C 0.3445(4) 0.9385(6) 0.0187(4) 0.0337(16) Uani 0.5 1 d . . P A -1
H17A H 0.3148 0.9716 -0.0244 0.040 Uiso 0.5 1 calc R U P A -1
C18A C 0.3113(3) 0.8624(5) 0.0484(4) 0.0277(10) Uani 0.5 1 d . . P A -1
H18A H 0.2578 0.8458 0.0268 0.033 Uiso 0.5 1 calc R U P A -1
C19A C 0.3573(4) 0.8093(3) 0.1111(3) 0.0228(7) Uani 0.5 1 d . . P A -1
C20A C 0.3219(5) 0.7376(5) 0.1484(5) 0.0188(7) Uani 0.5 1 d . . P A -1
O4A O 0.23621(12) 0.73111(15) 0.13129(12) 0.0294(5) Uani 0.5 1 d . . P A -1
C21A C 0.2193(5) 0.6650(5) 0.1834(4) 0.0295(13) Uani 0.5 1 d . . P A -1
C22A C 0.1425(6) 0.6338(5) 0.1904(5) 0.0423(15) Uani 0.5 1 d . . P A -1
H22A H 0.0951 0.6539 0.1564 0.051 Uiso 0.5 1 calc R U P A -1
C23A C 0.1417(4) 0.5708(4) 0.2514(4) 0.0410(11) Uani 0.5 1 d . . P A -1
H23A H 0.0920 0.5477 0.2591 0.049 Uiso 0.5 1 calc R U P A -1
C24A C 0.2131(5) 0.5407(4) 0.3021(4) 0.0343(11) Uani 0.5 1 d . . P A -1
H24A H 0.2101 0.4987 0.3429 0.041 Uiso 0.5 1 calc R U P A -1
C25A C 0.2887(4) 0.5726(4) 0.2923(3) 0.0271(11) Uani 0.5 1 d . . P A -1
H25A H 0.3364 0.5530 0.3262 0.032 Uiso 0.5 1 calc R U P A -1
C26A C 0.2908(3) 0.6344(3) 0.2304(4) 0.0208(8) Uani 0.5 1 d . . P A -1
N2A N 0.35469(14) 0.67915(16) 0.20439(14) 0.0217(5) Uani 0.5 1 d . . P A -1
O5A O 0.44823(12) 0.52062(13) 0.22799(12) 0.0245(4) Uani 0.5 1 d . . P A -1
C27A C 0.3923(7) 0.4705(7) 0.1763(4) 0.0217(13) Uani 0.5 1 d . . P A -1
C28A C 0.3513(4) 0.4006(4) 0.2014(5) 0.0295(14) Uani 0.5 1 d . . P A -1
H28A H 0.3590 0.3883 0.2566 0.035 Uiso 0.5 1 calc R U P A -1
C29A C 0.2981(4) 0.3461(4) 0.1479(4) 0.0331(12) Uani 0.5 1 d . . P A -1
H29A H 0.2701 0.2983 0.1669 0.040 Uiso 0.5 1 calc R U P A -1
C30A C 0.2872(15) 0.3639(16) 0.0662(16) 0.034(4) Uani 0.5 1 d . . P A -1
H30A H 0.2507 0.3285 0.0301 0.040 Uiso 0.5 1 calc R U P A -1
C31A C 0.3289(3) 0.4323(3) 0.0374(3) 0.0289(9) Uani 0.5 1 d . . P A -1
H31A H 0.3222 0.4420 -0.0181 0.035 Uiso 0.5 1 calc R U P A -1
C32A C 0.3821(2) 0.4883(2) 0.0915(3) 0.0250(7) Uani 0.5 1 d . . P A -1
C33A C 0.4290(4) 0.5654(3) 0.0581(4) 0.0188(7) Uani 0.5 1 d . . P A -1
O6A O 0.42183(12) 0.56428(14) -0.02216(12) 0.0275(4) Uani 0.5 1 d . . P A -1
C34A C 0.4713(3) 0.6364(4) -0.0334(3) 0.0269(10) Uani 0.5 1 d . . P A -1
C35A C 0.4887(5) 0.6690(4) -0.1054(5) 0.0353(15) Uani 0.5 1 d . . P A -1
H35A H 0.4664 0.6423 -0.1549 0.042 Uiso 0.5 1 calc R U P A -1
C36A C 0.5406(2) 0.7428(3) -0.0996(3) 0.0366(8) Uani 0.5 1 d . . P A -1
H36A H 0.5526 0.7684 -0.1465 0.044 Uiso 0.5 1 calc R U P A -1
C37A C 0.5757(3) 0.7801(3) -0.0242(4) 0.0307(9) Uani 0.5 1 d . . P A -1
H37A H 0.6106 0.8300 -0.0221 0.037 Uiso 0.5 1 calc R U P A -1
C38A C 0.5597(9) 0.7443(10) 0.0478(8) 0.025(2) Uani 0.5 1 d . . P A -1
H38A H 0.5857 0.7668 0.0979 0.030 Uiso 0.5 1 calc R U P A -1
C39A C 0.5035(3) 0.6736(3) 0.0413(3) 0.0227(10) Uani 0.5 1 d . . P A -1
N3A N 0.47244(14) 0.62506(16) 0.10043(14) 0.0225(5) Uani 0.5 1 d . . P A -1
O7A O 0.60878(11) 0.62108(13) 0.20914(12) 0.0238(4) Uani 0.5 1 d . . P A -1
C40A C 0.6888(3) 0.6179(3) 0.2345(3) 0.0201(7) Uani 0.5 1 d . . P A -1
C41A C 0.7370(4) 0.5667(4) 0.1910(4) 0.0266(11) Uani 0.5 1 d . . P A -1
H41A H 0.7124 0.5375 0.1433 0.032 Uiso 0.5 1 calc R U P A -1
C42A C 0.8195(4) 0.5591(4) 0.2176(4) 0.0319(12) Uani 0.5 1 d . . P A -1
H42A H 0.8500 0.5242 0.1882 0.038 Uiso 0.5 1 calc R U P A -1
C43A C 0.8585(4) 0.6032(5) 0.2882(4) 0.0314(13) Uani 0.5 1 d . . P A -1
H43A H 0.9145 0.5974 0.3063 0.038 Uiso 0.5 1 calc R U P A -1
C44A C 0.8127(5) 0.6556(4) 0.3309(4) 0.0278(11) Uani 0.5 1 d . . P A -1
H44A H 0.8382 0.6859 0.3776 0.033 Uiso 0.5 1 calc R U P A -1
C45A C 0.7285(4) 0.6638(3) 0.3046(3) 0.0223(7) Uani 0.5 1 d . . P A -1
C46A C 0.6853(5) 0.7280(5) 0.3425(5) 0.0188(7) Uani 0.5 1 d . . P A -1
O8A O 0.72566(12) 0.78482(13) 0.40226(12) 0.0263(4) Uani 0.5 1 d . . P A -1
C47A C 0.6683(3) 0.8460(4) 0.4174(4) 0.0246(9) Uani 0.5 1 d . . P A -1
C48A C 0.6805(5) 0.9177(5) 0.4726(4) 0.0315(14) Uani 0.5 1 d . . P A -1
H48A H 0.7300 0.9270 0.5079 0.038 Uiso 0.5 1 calc R U P A -1
C49A C 0.6141(5) 0.9744(5) 0.4719(4) 0.0338(11) Uani 0.5 1 d . . P A -1
H49A H 0.6187 1.0238 0.5075 0.041 Uiso 0.5 1 calc R U P A -1
C50A C 0.5398(4) 0.9587(5) 0.4181(4) 0.0295(10) Uani 0.5 1 d . . P A -1
H50A H 0.4969 0.9994 0.4175 0.035 Uiso 0.5 1 calc R U P A -1
C51A C 0.5286(5) 0.8839(5) 0.3657(5) 0.0234(11) Uani 0.5 1 d . . P A -1
H51A H 0.4790 0.8730 0.3310 0.028 Uiso 0.5 1 calc R U P A -1
C52A C 0.5954(5) 0.8260(5) 0.3675(4) 0.0215(12) Uani 0.5 1 d . . P A -1
N4A N 0.60513(14) 0.74799(16) 0.32349(14) 0.0217(5) Uani 0.5 1 d . . P A -1

loop_
_atom_site_aniso_label
_atom_site_aniso_U_11
_atom_site_aniso_U_22
_atom_site_aniso_U_33
_atom_site_aniso_U_23
_atom_site_aniso_U_13
_atom_site_aniso_U_12
Zr1 0.01908(9) 0.01817(8) 0.02464(9) 0.000 0.00171(6) 0.000
O1A 0.0232(10) 0.0256(10) 0.0208(10) 0.0006(8) 0.0031(8) 0.0010(8)
C1A 0.017(2) 0.0212(19) 0.023(2) 0.0007(18) 0.0039(17) -0.0043(15)
C2A 0.024(2) 0.023(3) 0.022(6) -0.003(4) 0.004(3) 0.0021(17)
C3A 0.034(2) 0.031(2) 0.026(3) -0.0056(19) 0.012(2) -0.0084(17)
C4A 0.039(3) 0.035(3) 0.022(2) -0.005(2) 0.0022(17) -0.013(3)
C5A 0.032(3) 0.0305(19) 0.026(3) -0.0009(18) -0.0026(19) -0.009(2)
C6A 0.0231(17) 0.0240(16) 0.023(2) 0.0009(13) -0.0005(14) -0.0081(14)
C7A 0.0171(11) 0.0206(7) 0.0190(15) 0.0014(10) 0.0044(11) 0.0015(10)
O2A 0.0271(10) 0.0227(10) 0.0276(11) 0.0027(8) -0.0080(8) -0.0017(8)
C8A 0.024(2) 0.018(2) 0.036(3) 0.0048(17) -0.0078(19) -0.0025(17)
C9A 0.030(5) 0.030(7) 0.040(4) 0.002(4) -0.006(3) -0.008(4)
C10A 0.027(3) 0.022(3) 0.063(4) 0.003(2) -0.003(3) 0.0028(19)
C11A 0.030(2) 0.0248(19) 0.054(3) -0.0030(19) 0.0065(19) -0.0005(17)
C12A 0.024(3) 0.024(3) 0.037(4) 0.000(2) 0.001(2) 0.002(2)
C13A 0.040(4) 0.015(2) 0.017(4) -0.006(3) 0.010(3) -0.0004(19)
N1A 0.0211(11) 0.0197(11) 0.0245(11) 0.0028(9) -0.0008(9) 0.0000(9)
O3A 0.0248(10) 0.0182(9) 0.0239(10) 0.0010(7) 0.0048(8) 0.0013(7)
C14A 0.028(3) 0.015(2) 0.024(2) -0.0001(16) 0.012(3) 0.000(3)
C15A 0.031(2) 0.017(3) 0.032(4) 0.010(2) 0.016(3) 0.004(3)
C16A 0.042(5) 0.022(2) 0.044(5) 0.013(3) 0.023(3) 0.009(4)
C17A 0.039(6) 0.030(4) 0.035(2) 0.015(3) 0.015(3) 0.014(3)
C18A 0.031(2) 0.027(3) 0.026(2) 0.004(2) 0.007(2) 0.011(2)
C19A 0.026(2) 0.023(2) 0.019(2) -0.0007(16) 0.0021(17) 0.009(2)
C20A 0.0171(11) 0.0206(7) 0.0190(15) 0.0014(10) 0.0044(11) 0.0015(10)
O4A 0.0219(10) 0.0362(12) 0.0266(10) 0.0068(9) -0.0038(8) -0.0006(9)
C21A 0.024(4) 0.035(2) 0.026(3) 0.0059(18) -0.003(3) -0.002(3)
C22A 0.027(3) 0.053(4) 0.043(4) 0.017(2) -0.004(3) -0.006(3)
C23A 0.028(3) 0.051(3) 0.043(4) 0.011(2) 0.006(3) -0.007(2)
C24A 0.034(4) 0.040(3) 0.029(2) 0.008(2) 0.006(2) -0.008(3)
C25A 0.022(3) 0.032(2) 0.027(3) 0.007(2) 0.0053(17) -0.006(2)
C26A 0.019(3) 0.028(2) 0.014(2) 0.0025(19) -0.001(2) 0.0009(17)
N2A 0.0215(12) 0.0225(11) 0.0208(11) 0.0007(9) 0.0037(9) 0.0024(9)
O5A 0.0236(10) 0.0209(9) 0.0263(10) 0.0026(8) -0.0021(8) -0.0019(8)
C27A 0.033(3) 0.017(2) 0.016(4) 0.005(3) 0.006(3) 0.0055(17)
C28A 0.022(3) 0.027(4) 0.036(3) 0.004(2) -0.002(2) -0.004(3)
C29A 0.025(3) 0.021(2) 0.052(5) 0.000(2) 0.002(3) -0.0036(19)
C30A 0.022(4) 0.023(5) 0.051(10) -0.012(5) -0.005(5) -0.004(3)
C31A 0.0223(18) 0.021(2) 0.040(2) -0.009(2) -0.002(2) 0.0024(15)
C32A 0.0201(16) 0.0184(16) 0.032(3) -0.0047(15) -0.0046(14) 0.0072(14)
C33A 0.0171(11) 0.0206(7) 0.0190(15) 0.0014(10) 0.0044(11) 0.0015(10)
O6A 0.0258(10) 0.0306(11) 0.0223(10) -0.0010(8) -0.0051(8) 0.0034(8)
C34A 0.022(2) 0.0284(18) 0.028(3) 0.0035(19) -0.0019(18) 0.0076(18)
C35A 0.027(2) 0.050(4) 0.025(2) 0.005(3) -0.0043(17) 0.010(3)
C36A 0.0263(19) 0.054(2) 0.029(2) 0.0135(19) 0.0036(17) 0.0076(16)
C37A 0.027(2) 0.032(2) 0.034(3) 0.005(2) 0.0079(19) 0.0074(16)
C38A 0.029(3) 0.027(3) 0.020(5) 0.007(3) 0.007(3) 0.010(2)
C39A 0.019(2) 0.023(2) 0.023(3) -0.0009(18) -0.0015(18) 0.0050(19)
N3A 0.0226(11) 0.0209(11) 0.0232(12) -0.0008(9) 0.0025(9) 0.0048(9)
O7A 0.0201(10) 0.0248(9) 0.0262(10) -0.0018(8) 0.0035(8) 0.0023(8)
C40A 0.022(2) 0.0219(18) 0.017(2) 0.0004(18) 0.004(2) 0.0004(17)
C41A 0.022(4) 0.0268(19) 0.031(3) -0.0063(17) 0.007(2) 0.009(2)
C42A 0.026(4) 0.037(3) 0.034(4) -0.007(3) 0.008(3) 0.004(3)
C43A 0.0203(19) 0.038(4) 0.034(4) -0.003(2) 0.002(3) 0.006(3)
C44A 0.021(3) 0.031(2) 0.030(3) 0.0001(18) 0.003(3) 0.003(3)
C45A 0.018(2) 0.027(2) 0.020(2) 0.0044(15) -0.002(2) -0.0010(18)
C46A 0.0171(11) 0.0206(7) 0.0190(15) 0.0014(10) 0.0044(11) 0.0015(10)
O8A 0.0246(10) 0.0241(10) 0.0286(10) -0.0037(8) 0.0013(8) -0.0021(8)
C47A 0.022(3) 0.024(3) 0.027(3) -0.002(2) 0.004(2) -0.0039(19)
C48A 0.032(4) 0.024(4) 0.037(3) -0.011(3) 0.005(2) -0.004(2)
C49A 0.040(4) 0.027(3) 0.035(3) -0.009(2) 0.009(3) -0.005(3)
C50A 0.033(3) 0.027(3) 0.031(3) -0.002(2) 0.011(2) 0.000(3)
C51A 0.029(2) 0.019(4) 0.023(3) -0.007(2) 0.009(2) -0.003(4)
C52A 0.026(3) 0.018(2) 0.022(3) 0.0015(15) 0.007(3) 0.001(3)
N4A 0.0222(11) 0.0209(11) 0.0217(11) -0.0002(9) 0.0040(9) -0.0002(9)

loop_
_atom_type_symbol
_atom_type_description
_atom_type_scat_dispersion_real
_atom_type_scat_dispersion_imag
_atom_type_scat_source
C C 0.0181 0.0091 'International Tables Vol C Tables 4.2.6.8 and 6.1.1.4'
H H 0.0000 0.0000 'International Tables Vol C Tables 4.2.6.8 and 6.1.1.4'
N N 0.0311 0.0180 'International Tables Vol C Tables 4.2.6.8 and 6.1.1.4'
O O 0.0492 0.0322 'International Tables Vol C Tables 4.2.6.8 and 6.1.1.4'
Zr Zr -0.1862 2.2449 'International Tables Vol C Tables 4.2.6.8 and 6.1.1.4'

loop_
_exptl_crystal_face_index_h
_exptl_crystal_face_index_k
_exptl_crystal_face_index_l
_exptl_crystal_face_perp_dist
1 0 0 0.0100
-1 0 0 0.0100
1 0 -1 0.0221
-1 0 1 0.0221
-5 -4 -2 0.0096
5 4 2 0.0096

loop_
_geom_angle_atom_site_label_1
_geom_angle_atom_site_label_2
_geom_angle_atom_site_label_3
_geom_angle
O1A Zr1 N1A 75.48(8)
O1A Zr1 O3A 95.57(7)
O1A Zr1 N2A 73.17(8)
O1A Zr1 O5A 98.83(8)
O1A Zr1 N3A 147.72(7)
O1A Zr1 O7A 143.35(7)
O1A Zr1 N4A 77.75(8)
N1A Zr1 N2A 131.15(8)
N1A Zr1 N3A 128.00(8)
N1A Zr1 N4A 76.10(8)
O3A Zr1 N1A 147.76(7)
O3A Zr1 N2A 72.18(8)
O3A Zr1 N3A 74.79(7)
O3A Zr1 O7A 94.92(7)
O3A Zr1 N4A 71.72(8)
N2A Zr1 N3A 74.55(7)
O5A Zr1 N1A 73.78(7)
O5A Zr1 O3A 138.45(7)
O5A Zr1 N2A 75.13(8)
O5A Zr1 N3A 72.31(8)
O5A Zr1 O7A 96.22(8)
O5A Zr1 N4A 149.53(7)
O7A Zr1 N1A 77.00(8)
O7A Zr1 N2A 143.31(7)
O7A Zr1 N3A 68.89(7)
O7A Zr1 N4A 72.47(8)
N4A Zr1 N2A 130.43(8)
N4A Zr1 N3A 125.42(8)
C1A O1A Zr1 142.3(3)
O1A C1A C2A 119.7(6)
O1A C1A C6A 121.9(4)
C6A C1A C2A 118.5(6)
C1A C2A H2A 119.6
C3A C2A C1A 120.9(10)
C3A C2A H2A 119.6
C2A C3A H3A 119.7
C2A C3A C4A 120.6(7)
C4A C3A H3A 119.7
C3A C4A H4A 120.5
C5A C4A C3A 119.0(7)
C5A C4A H4A 120.5
C4A C5A H5A 119.1
C4A C5A C6A 121.8(5)
C6A C5A H5A 119.1
C1A C6A C7A 120.2(4)
C5A C6A C1A 119.2(4)
C5A C6A C7A 120.6(5)
C6A C7A C13A 166.0(5)
O2A C7A C6A 114.4(5)
O2A C7A C13A 79.3(4)
N1A C7A C6A 125.3(5)
N1A C7A O2A 120.4(4)
N1A C7A C13A 41.2(3)
C7A O2A C8A 101.5(4)
O2A C8A C9A 127.3(13)
O2A C8A C13A 106.2(6)
C13A C8A C9A 126.5(13)
C8A C9A H9A 122.5
C8A C9A C10A 115(2)
C10A C9A H9A 122.5
C9A C10A H10A 119.2
C9A C10A C11A 121.5(11)
C11A C10A H10A 119.2
C10A C11A H11A 118.8
C12A C11A C10A 122.3(5)
C12A C11A H11A 118.8
C11A C12A H12A 121.3
C11A C12A C13A 117.5(6)
C13A C12A H12A 121.3
C8A C13A C7A 73.1(4)
C8A C13A C12A 117.3(8)
C12A C13A C7A 169.6(7)
N1A C13A C7A 38.0(3)
N1A C13A C8A 110.9(5)
N1A C13A C12A 131.7(6)
C7A N1A Zr1 128.6(2)
C7A N1A C13A 100.8(4)
C13A N1A Zr1 130.4(3)
C14A O3A Zr1 143.4(4)
O3A C14A C15A 118.9(6)
O3A C14A C19A 122.0(7)
C15A C14A C19A 119.0(7)
C14A C15A H15A 119.7
C16A C15A C14A 120.6(7)
C16A C15A H15A 119.7
C15A C16A H16A 119.5
C15A C16A C17A 121.0(6)
C17A C16A H16A 119.5
C16A C17A H17A 120.6
C18A C17A C16A 118.7(6)
C18A C17A H17A 120.6
C17A C18A H18A 119.5
C17A C18A C19A 121.0(6)
C19A C18A H18A 119.5
C14A C19A C18A 119.5(6)
C14A C19A C20A 118.4(6)
C20A C19A C18A 121.8(7)
C19A C20A O4A 117.3(5)
N2A C20A C19A 130.6(6)
N2A C20A O4A 111.6(4)
C21A O4A C20A 104.3(4)
O4A C21A C22A 126.6(6)
O4A C21A C26A 109.3(7)
C26A C21A C22A 124.1(6)
C21A C22A H22A 122.4
C23A C22A C21A 115.3(8)
C23A C22A H22A 122.4
C22A C23A H23A 119.0
C22A C23A C24A 122.0(8)
C24A C23A H23A 119.0
C23A C24A H24A 119.5
C25A C24A C23A 121.0(7)
C25A C24A H24A 119.5
C24A C25A H25A 121.1
C26A C25A C24A 117.8(6)
C26A C25A H25A 121.1
C21A C26A C25A 119.8(5)
C21A C26A N2A 107.6(7)
C25A C26A N2A 132.5(6)
C20A N2A Zr1 125.9(4)
C20A N2A C26A 107.0(5)
C26A N2A Zr1 127.0(3)
C27A O5A Zr1 144.2(3)
O5A C27A C32A 118.3(8)
C28A C27A O5A 122.4(6)
C28A C27A C32A 119.0(8)
C27A C28A H28A 118.9
C27A C28A C29A 122.2(7)
C29A C28A H28A 118.9
C28A C29A H29A 120.6
C30A C29A C28A 118.9(10)
C30A C29A H29A 120.6
C29A C30A H30A 119.3
C31A C30A C29A 121.3(16)
C31A C30A H30A 119.3
C30A C31A H31A 120.1
C30A C31A C32A 119.9(11)
C32A C31A H31A 120.1
C27A C32A C33A 122.0(7)
C31A C32A C27A 118.7(6)
C31A C32A C33A 119.4(4)
O6A C33A C32A 114.3(4)
N3A C33A C32A 125.1(6)
N3A C33A O6A 120.6(4)
C33A O6A C34A 101.2(3)
O6A C34A C35A 128.3(5)
O6A C34A C39A 108.2(4)
C39A C34A C35A 123.5(6)
C34A C35A H35A 121.8
C36A C35A C34A 116.5(6)
C36A C35A H35A 121.8
C35A C36A H36A 119.6
C35A C36A C37A 120.9(5)
C37A C36A H36A 119.6
C36A C37A H37A 119.1
C38A C37A C36A 121.8(7)
C38A C37A H37A 119.1
C37A C38A H38A 121.5
C39A C38A C37A 116.9(11)
C39A C38A H38A 121.5
C34A C39A C38A 120.2(7)
C34A C39A N3A 108.5(4)
C38A C39A N3A 131.3(7)
C33A N3A Zr1 130.3(3)
C33A N3A C39A 101.4(4)
C39A N3A Zr1 128.3(3)
C40A O7A Zr1 141.5(3)
O7A C40A C41A 119.9(5)
O7A C40A C45A 122.3(5)
C45A C40A C41A 117.8(5)
C40A C41A H41A 119.4
C42A C41A C40A 121.1(5)
C42A C41A H41A 119.4
C41A C42A H42A 119.5
C41A C42A C43A 120.9(5)
C43A C42A H42A 119.5
C42A C43A H43A 120.5
C44A C43A C42A 118.9(6)
C44A C43A H43A 120.5
C43A C44A H44A 119.6
C43A C44A C45A 120.8(7)
C45A C44A H44A 119.6
C40A C45A C46A 119.8(6)
C44A C45A C40A 120.4(6)
C44A C45A C46A 119.3(6)
O8A C46A C45A 120.7(6)
N4A C46A C45A 127.6(5)
N4A C46A O8A 111.5(4)
C47A O8A C46A 105.5(4)
O8A C47A C48A 126.8(7)
C52A C47A O8A 108.7(8)
C52A C47A C48A 124.5(5)
C47A C48A H48A 122.2
C49A C48A C47A 115.6(8)
C49A C48A H48A 122.2
C48A C49A H49A 119.5
C48A C49A C50A 121.0(9)
C50A C49A H49A 119.5
C49A C50A H50A 119.0
C51A C50A C49A 121.9(9)
C51A C50A H50A 119.0
C50A C51A H51A 121.6
C50A C51A C52A 116.8(8)
C52A C51A H51A 121.6
C47A C52A C51A 120.0(6)
C47A C52A N4A 108.5(7)
N4A C52A C51A 131.4(7)
C46A N4A Zr1 126.1(3)
C46A N4A C52A 105.5(4)
C52A N4A Zr1 127.4(3)

loop_
_geom_bond_atom_site_label_1
_geom_bond_atom_site_label_2
_geom_bond_distance
Zr1 O1A 2.0047(19)
Zr1 N1A 2.396(2)
Zr1 O3A 2.0999(18)
Zr1 N2A 2.438(2)
Zr1 O5A 2.0910(19)
Zr1 N3A 2.501(2)
Zr1 O7A 2.1168(19)
Zr1 N4A 2.401(2)
O1A C1A 1.335(5)
C1A C2A 1.416(12)
C1A C6A 1.404(5)
C2A H2A 0.9300
C2A C3A 1.362(11)
C3A H3A 0.9300
C3A C4A 1.405(11)
C4A H4A 0.9300
C4A C5A 1.366(12)
C5A H5A 0.9300
C5A C6A 1.399(6)
C6A C7A 1.528(6)
C7A O2A 1.330(6)
C7A C13A 2.023(11)
C7A N1A 1.268(7)
O2A C8A 1.372(5)
C8A C9A 1.39(2)
C8A C13A 1.385(9)
C9A H9A 0.9300
C9A C10A 1.39(3)
C10A H10A 0.9300
C10A C11A 1.406(7)
C11A H11A 0.9300
C11A C12A 1.389(6)
C12A H12A 0.9300
C12A C13A 1.439(11)
C13A N1A 1.355(12)
O3A C14A 1.331(8)
C14A C15A 1.391(10)
C14A C19A 1.403(6)
C15A H15A 0.9300
C15A C16A 1.381(7)
C16A H16A 0.9300
C16A C17A 1.400(9)
C17A H17A 0.9300
C17A C18A 1.378(8)
C18A H18A 0.9300
C18A C19A 1.409(6)
C19A C20A 1.408(7)
C20A O4A 1.411(8)
C20A N2A 1.309(6)
O4A C21A 1.371(7)
C21A C22A 1.390(10)
C21A C26A 1.373(7)
C22A H22A 0.9300
C22A C23A 1.381(7)
C23A H23A 0.9300
C23A C24A 1.396(7)
C24A H24A 0.9300
C24A C25A 1.388(7)
C25A H25A 0.9300
C25A C26A 1.384(7)
C26A N2A 1.396(5)
O5A C27A 1.359(10)
C27A C28A 1.342(14)
C27A C32A 1.430(6)
C28A H28A 0.9300
C28A C29A 1.386(7)
C29A H29A 0.9300
C29A C30A 1.38(3)
C30A H30A 0.9300
C30A C31A 1.36(2)
C31A H31A 0.9300
C31A C32A 1.403(5)
C32A C33A 1.540(6)
C33A O6A 1.334(7)
C33A N3A 1.261(6)
O6A C34A 1.374(6)
C34A C35A 1.386(11)
C34A C39A 1.380(7)
C35A H35A 0.9300
C35A C36A 1.374(10)
C36A H36A 0.9300
C36A C37A 1.401(6)
C37A H37A 0.9300
C37A C38A 1.395(10)
C38A H38A 0.9300
C38A C39A 1.384(16)
C39A N3A 1.404(6)
O7A C40A 1.325(5)
C40A C41A 1.407(6)
C40A C45A 1.406(6)
C41A H41A 0.9300
C41A C42A 1.371(7)
C42A H42A 0.9300
C42A C43A 1.396(7)
C43A H43A 0.9300
C43A C44A 1.381(9)
C44A H44A 0.9300
C44A C45A 1.398(6)
C45A C46A 1.410(7)
C46A O8A 1.374(6)
C46A N4A 1.350(8)
O8A C47A 1.371(5)
C47A C48A 1.387(9)
C47A C52A 1.370(7)
C48A H48A 0.9300
C48A C49A 1.384(8)
C49A H49A 0.9300
C49A C50A 1.407(6)
C50A H50A 0.9300
C50A C51A 1.391(7)
C51A H51A 0.9300
C51A C52A 1.396(10)
C52A N4A 1.385(8)

loop_
_exptl_oxdiff_crystal_face_indexfrac_h
_exptl_oxdiff_crystal_face_indexfrac_k
_exptl_oxdiff_crystal_face_indexfrac_l
_exptl_oxdiff_crystal_face_x
_exptl_oxdiff_crystal_face_y
_exptl_oxdiff_crystal_face_z
1.0030 -0.0011 -0.0000 -0.0093 0.0340 0.0872
-1.0030 0.0011 0.0000 0.0093 -0.0340 -0.0872
1.0040 -0.0029 -1.0012 -0.0764 -0.0307 0.0856
-1.0040 0.0029 1.0012 0.0764 0.0307 -0.0856
-5.0081 -4.0124 -1.9995 -0.3644 -0.0098 -0.5807
5.0081 4.0124 1.9995 0.3644 0.0098 0.5807
